data_9001997
loop_
_publ_author_name
'Oberti, R.'
'Hawthorne, F. C.'
'Camara, F.'
'Raudsepp, M.'

_publ_section_title
;
 Unusual M3+ cations in synthetic amphiboles with nominal fluoro-eckermannite
 composition: Deviations from stoichiometry and structural effects of the
 cummingtonite component
 Sample: Cr1, Na1.00Na1.97Mg.03Mg4.03Cr.97Si8O22F2
;
_journal_name_full 'American Mineralogist'
_journal_page_first 102
_journal_page_last 111
_journal_volume 84
_journal_year 1999
_chemical_formula_sum 'Cr0.98 F2 Mg4.12 Na2.91 O22 Si8'
_chemical_name_mineral Fluoro-eckermannite
_space_group_IT_number 12
_symmetry_space_group_name_Hall '-C 2y'
_symmetry_space_group_name_H-M 'C 1 2/m 1'
_cell_angle_alpha 90
_cell_angle_beta 103.69
_cell_angle_gamma 90
_cell_length_a 9.722
_cell_length_b 17.813
_cell_length_c 5.282
_cell_formula_units_Z 2
_cell_volume 888.739
_database_code_amcsd 0002059
_exptl_crystal_density_diffrn 3.112
_cod_original_formula_sum 'Si8 Mg4.12 Cr.98 Na2.91 O22 F2'
_cod_database_code 9001997

loop_
_space_group_symop_operation_xyz
x,y,z
1/2+x,1/2+y,z
x,-y,z
1/2+x,1/2-y,z
-x,y,-z
1/2-x,1/2+y,-z
-x,-y,-z
1/2-x,1/2-y,-z

loop_
_atom_site_label
_atom_site_fract_x
_atom_site_fract_y
_atom_site_fract_z
_atom_site_occupancy
_atom_site_U_iso_or_equiv
Si(1) 0.28340 0.08590 0.29390 1.00000 0.00545
Si(2) 0.28980 0.17190 0.80180 1.00000 0.00583
Mg(1) 0.00000 0.08950 0.50000 1.00000 0.00671
Cr(2) 0.00000 0.17820 0.00000 0.49000 0.00570
Mg(2) 0.00000 0.17820 0.00000 0.51000 0.00570
Mg(3) 0.00000 0.00000 0.00000 1.00000 0.00697
Mg(4) 0.00000 0.27430 0.50000 0.05000 0.01558
Na(4) 0.00000 0.27430 0.50000 0.95000 0.01558
NaA 0.00000 0.50000 0.00000 0.27000 0.02419
NaA(m) 0.04420 0.50000 0.09300 0.27000 0.02698
NaA(2) 0.00000 0.47250 0.00000 0.10000 0.03470
O1 0.11300 0.08700 0.21340 1.00000 0.00785
O2 0.11880 0.16780 0.73350 1.00000 0.00735
F3 0.10410 0.00000 0.70680 1.00000 0.01013
O4 0.36200 0.25120 0.79770 1.00000 0.01039
O5 0.35270 0.12910 0.08380 1.00000 0.00937
O6 0.34450 0.11910 0.58440 1.00000 0.00925
O7 0.34210 0.00000 0.29350 1.00000 0.00988

loop_
_cod_related_entry_id
_cod_related_entry_database
_cod_related_entry_code
1 AMCSD 0002059
